data_7011078
loop_
_publ_author_name
'Donnelly, Paul S.'
'Harrowfield, Jack M.'
'Skelton, Brian W.'
'White, Allan H.'

_publ_section_title
;
 Chirality in coordination polymers: homo- vs. hetero-chiral strand
 construction
;
_journal_issue 20
_journal_name_full 'Journal of the Chemical Society, Dalton Transactions'
_journal_page_first 3078
_journal_paper_doi 10.1039/b107369a
_journal_year 2001
_chemical_formula_sum 'C18 H57.35 Cl3.65 Co Mn1.325 N8 O15.675'
_chemical_formula_weight 897.976
_space_group_IT_number 14
_symmetry_cell_setting monoclinic
_symmetry_space_group_name_Hall '-P 2ybc'
_symmetry_space_group_name_H-M 'P 1 21/c 1'
_audit_creation_date 01-05-10
_audit_creation_method Xtal3.6
_cell_angle_alpha 90.00000
_cell_angle_beta 106.232(2)
_cell_angle_gamma 90.00000
_cell_formula_units_Z 4
_cell_length_a 12.495(2)
_cell_length_b 15.356(2)
_cell_length_c 20.682(3)
_cell_measurement_reflns_used 7144
_cell_measurement_temperature 153
_cell_measurement_theta_max 21.4
_cell_measurement_theta_min 2.6
_cell_volume 3810.1(10)
_computing_cell_refinement 'Siemens SAINT (Siemens, 1995)'
_computing_data_collection 'Siemens SMART (Siemens, 1995)'
_computing_data_reduction 'xtal ADDREF SORTRF'
_computing_molecular_graphics xtal
_computing_publication_material 'xtal BONDLA CIFIO'
_computing_structure_refinement 'xtal CRYLSQ'
_computing_structure_solution xtal
_diffrn_ambient_temperature 153
_diffrn_measurement_device_type
;
Bruker SMART CCD diffractometer
;
_diffrn_measurement_method '\w scans'
_diffrn_radiation_detector 'CCD area detector'
_diffrn_radiation_monochromator graphite
_diffrn_radiation_source 'sealed tube'
_diffrn_radiation_type 'Mo K\a'
_diffrn_radiation_wavelength .71073
_diffrn_reflns_av_R_equivalents .038
_diffrn_reflns_av_sigmaI/netI .047
_diffrn_reflns_limit_h_max 16
_diffrn_reflns_limit_h_min -16
_diffrn_reflns_limit_k_max 20
_diffrn_reflns_limit_k_min 0
_diffrn_reflns_limit_l_max 28
_diffrn_reflns_limit_l_min 0
_diffrn_reflns_number 37058
_diffrn_reflns_theta_max 29.07
_diffrn_reflns_theta_min 2.05
_diffrn_standards_decay_% 0
_exptl_absorpt_coefficient_mu 1.196
_exptl_absorpt_correction_T_max .89
_exptl_absorpt_correction_T_min .62
_exptl_absorpt_correction_type multi-scan
_exptl_absorpt_process_details
;
SADABS; Sheldrick, 1996
;
_exptl_crystal_colour orange
_exptl_crystal_density_diffrn 1.565
_exptl_crystal_description plate
_exptl_crystal_F_000 1875.7
_exptl_crystal_size_max .45
_exptl_crystal_size_mid .35
_exptl_crystal_size_min .1
_refine_diff_density_max .929
_refine_diff_density_min -.803
_refine_ls_extinction_expression 'Eq22 p292 "Cryst. Comp." Munksgaard 1970'
_refine_ls_goodness_of_fit_all 1.262
_refine_ls_goodness_of_fit_ref 1.346
_refine_ls_hydrogen_treatment noref
_refine_ls_matrix_type atomblock
_refine_ls_number_constraints 0
_refine_ls_number_parameters 490
_refine_ls_number_reflns 7808
_refine_ls_number_restraints 0
_refine_ls_R_factor_all .08
_refine_ls_R_factor_gt .064
_refine_ls_shift/su_max .026
_refine_ls_shift/su_mean .003
_refine_ls_structure_factor_coef F
_refine_ls_weighting_scheme calc
_refine_ls_wR_factor_all .081
_refine_ls_wR_factor_ref .077
_reflns_d_resolution_high .731
_reflns_d_resolution_low 9.909
_reflns_Friedel_coverage 0
_reflns_limit_h_max 16
_reflns_limit_h_min 0
_reflns_limit_k_max 20
_reflns_limit_k_min 0
_reflns_limit_l_max 26
_reflns_limit_l_min -28
_reflns_number_gt 7808
_reflns_number_total 9580
_reflns_threshold_expression 'F    > 4.00 sig(F   )'
_cod_data_source_file b107369a.txt
_cod_data_source_block pdmnx
_cod_original_sg_symbol_Hall -p_2ybc
_cod_original_sg_symbol_H-M P_1_21/c_1
_cod_original_formula_sum 'C18 H57.35 Cl3.65 Co1 Mn1.325 N8 O15.675'
_cod_database_code 7011078

loop_
_symmetry_equiv_pos_as_xyz
+x,+y,+z
-x,1/2+y,1/2-z
-x,-y,-z
+x,1/2-y,1/2+z

loop_
_atom_site_label
_atom_site_fract_x
_atom_site_fract_y
_atom_site_fract_z
_atom_site_U_iso_or_equiv
_atom_site_adp_type
_atom_site_calc_flag
_atom_site_calc_attached_atom
_atom_site_occupancy
_atom_site_disorder_assembly
_atom_site_disorder_group
Co .78596(4) 1.16199(3) .83345(3) .0184(2) Uani ? ? 1.00000 ? ?
Mn1 .72546(5) .75965(4) .82468(3) .0263(3) Uani ? ? 1.00000 ? ?
Mn2 .85099(16) .56049(12) .83205(12) .0296(9) Uani ? ? .3249(16) ? ?
N0 .8635(3) .8712(2) .83248(18) .0226(14) Uani ? ? 1.00000 ? ?
C01 .9298(3) .8414(3) .7872(2) .0270(17) Uani ? ? 1.00000 ? ?
C02 .9424(3) .7429(3) .7901(3) .032(2) Uani ? ? 1.00000 ? ?
O1 .8828(3) .69937(18) .8187(2) .0393(16) Uani ? ? 1.00000 ? ?
O2 1.0119(3) .7115(2) .7636(2) .0469(18) Uani ? ? 1.00000 ? ?
C1 .8423(3) .9664(2) .8315(2) .0206(15) Uani ? ? 1.00000 ? ?
C2a .9458(3) 1.0181(2) .8284(2) .0254(17) Uani ? ? 1.00000 ? ?
N3a .9344(3) 1.1147(2) .83620(18) .0236(14) Uani ? ? 1.00000 ? ?
C4a 1.0157(3) 1.1484(3) .8981(3) .035(2) Uani ? ? 1.00000 ? ?
C4a' .9869(4) 1.2433(3) .9034(3) .035(2) Uani ? ? 1.00000 ? ?
N3a' .8670(3) 1.2465(2) .90273(17) .0251(14) Uani ? ? 1.00000 ? ?
C2a' .8242(3) 1.3381(2) .8988(2) .0271(17) Uani ? ? 1.00000 ? ?
C2b .8133(3) .9853(2) .8974(2) .0230(16) Uani ? ? 1.00000 ? ?
N3b .7708(3) 1.0757(2) .90126(16) .0217(14) Uani ? ? 1.00000 ? ?
C4b .6521(4) 1.0772(3) .9032(2) .0279(18) Uani ? ? 1.00000 ? ?
C4b' .6180(4) 1.1717(3) .9003(2) .0294(19) Uani ? ? 1.00000 ? ?
N3b' .6413(3) 1.2095(2) .83913(17) .0209(13) Uani ? ? 1.00000 ? ?
C2b' .6246(3) 1.3060(2) .8355(2) .0264(17) Uani ? ? 1.00000 ? ?
C2c .7436(3) .9854(2) .7709(2) .0220(16) Uani ? ? 1.00000 ? ?
N3c .7152(3) 1.0796(2) .76073(16) .0199(13) Uani ? ? 1.00000 ? ?
C4c .7310(4) 1.1154(2) .6971(2) .0249(17) Uani ? ? 1.00000 ? ?
C4c' .7111(4) 1.2116(2) .6972(2) .0266(17) Uani ? ? 1.00000 ? ?
N3c' .7870(3) 1.2459(2) .76132(17) .0219(13) Uani ? ? 1.00000 ? ?
C2c' .7661(3) 1.3400(2) .7722(2) .0268(17) Uani ? ? 1.00000 ? ?
C1' .7309(3) 1.3565(2) .8355(2) .0245(16) Uani ? ? 1.00000 ? ?
N0' .7088(3) 1.4525(2) .83822(19) .0278(15) Uani ? ? 1.00000 ? ?
C01' .6046(4) 1.4856(3) .7902(3) .033(2) Uani ? ? 1.00000 ? ?
C02' .5987(3) 1.5840(2) .7927(2) .0263(17) Uani ? ? 1.00000 ? ?
O1' .6846(2) 1.62377(17) .82451(17) .0299(13) Uani ? ? 1.00000 ? ?
O2' .5075(2) 1.61668(19) .7621(2) .0374(15) Uani ? ? 1.00000 ? ?
Cl0 1.09958(11) .85319(8) .95433(6) .0451(6) Uani ? ? 1.00000 ? ?
Cl11 .56523(9) .84102(7) .83867(6) .0347(5) Uani ? ? 1.00000 ? ?
Cl12 .6713(3) .7570(2) .69525(18) .0359(15) Uani ? ? .3249(16) ? ?
Cl13 1.1332(4) .4495(3) .8855(2) .118(3) Uani ? ? .6751(16) ? ?
Cl23 1.0205(3) .4794(2) .8382(2) .0378(16) Uani ? ? .3249(16) ? ?
Cl24 .4704(7) .3287(6) 1.0648(4) .108(5) Uani ? ? .3249(16) ? ?
O10 .8953(6) .5244(4) .8035(5) .088(5) Uani ? ? .6751(16) ? ?
O11 .7985(3) .7501(2) .9363(2) .055(2) Uani ? ? 1.00000 ? ?
O12 .6725(5) .7657(4) .7147(3) .048(3) Uani ? ? .6751(16) ? ?
O21 .7856(7) .5635(5) .7101(5) .026(4) Uani ? ? .3249(16) ? ?
O22 .9109(4) .5759(3) .9618(2) .073(3) Uani ? ? 1.00000 ? ?
O01 .6143(7) .9058(5) .6158(3) .134(5) Uani ? ? 1.00000 ? ?
O02 .6319(10) .3530(5) 1.0130(4) .171(7) Uani ? ? 1.00000 ? ?
O03 .8530(10) .3467(6) 1.0716(4) .178(8) Uani ? ? 1.00000 ? ?
O04 .7132(7) .4182(8) .6075(4) .168(8) Uani ? ? 1.00000 ? ?
O05 .6990(8) .7684(9) 1.0335(4) .198(9) Uani ? ? 1.00000 ? ?
O06 .3912(14) 1.0033(5) .5563(5) .239(10) Uani ? ? 1.00000 ? ?
O07 .5062(10) .9142(8) .9809(7) .136(9) Uani ? ? .6751(16) ? ?
O08 .736(2) .5924(15) .6588(12) .35(2) Uani ? ? .6751(16) ? ?
O09 .4720(18) .837(2) .9597(10) .15(2) Uani ? ? .3249(16) ? ?
O010 .6759(7) .6004(5) .6260(5) .028(4) Uani ? ? .3249(16) ? ?
H0 .90022 .86048 .86323 .02100 Uiso ? ? 1.00000 ? ?
H01A .88951 .86052 .73406 .03300 Uiso ? ? 1.00000 ? ?
H01B 1.00093 .86415 .80407 .03800 Uiso ? ? 1.00000 ? ?
H2aA 1.00679 .99701 .85992 .02500 Uiso ? ? 1.00000 ? ?
H2aB .95770 1.01937 .78534 .03700 Uiso ? ? 1.00000 ? ?
H3a .95009 1.13890 .80377 .02000 Uiso ? ? 1.00000 ? ?
H4aA 1.01133 1.11786 .93864 .01600 Uiso ? ? 1.00000 ? ?
H4aB 1.08848 1.14222 .89481 .01700 Uiso ? ? 1.00000 ? ?
H4a'A 1.02742 1.27271 .94313 .02500 Uiso ? ? 1.00000 ? ?
H4a'B .99708 1.28108 .86549 .05400 Uiso ? ? 1.00000 ? ?
H3a' .86207 1.22899 .94540 .03100 Uiso ? ? 1.00000 ? ?
H2a'A .80417 1.35411 .94043 .02900 Uiso ? ? 1.00000 ? ?
H2a'B .88220 1.36973 .90611 .03700 Uiso ? ? 1.00000 ? ?
H2bA .75522 .94944 .89696 .01200 Uiso ? ? 1.00000 ? ?
H2bB .87992 .98478 .93396 .03200 Uiso ? ? 1.00000 ? ?
H3b .80314 1.10061 .93695 .03100 Uiso ? ? 1.00000 ? ?
H4bA .61284 1.04630 .86604 .03000 Uiso ? ? 1.00000 ? ?
H4bB .64875 1.05371 .94038 .02300 Uiso ? ? 1.00000 ? ?
H4b'A .53220 1.17591 .89011 .02700 Uiso ? ? 1.00000 ? ?
H4b'B .65897 1.20385 .93764 .04000 Uiso ? ? 1.00000 ? ?
H3b' .58654 1.19306 .80065 .02200 Uiso ? ? 1.00000 ? ?
H2b'A .56670 1.32015 .79630 .03100 Uiso ? ? 1.00000 ? ?
H2b'B .59911 1.33084 .87286 .04500 Uiso ? ? 1.00000 ? ?
H2cA .75512 .96569 .72919 .02400 Uiso ? ? 1.00000 ? ?
H2cB .68100 .95498 .77567 .01800 Uiso ? ? 1.00000 ? ?
H3c .64724 1.08254 .75371 .00900 Uiso ? ? 1.00000 ? ?
H4cA .79902 1.11132 .69270 .03100 Uiso ? ? 1.00000 ? ?
H4cB .67978 1.07737 .65635 .05500 Uiso ? ? 1.00000 ? ?
H4c'A .72616 1.23742 .65997 .03200 Uiso ? ? 1.00000 ? ?
H4c'B .63561 1.22190 .69610 .02400 Uiso ? ? 1.00000 ? ?
H3c' .85006 1.24421 .75748 .05300 Uiso ? ? 1.00000 ? ?
H2c'A .83799 1.37027 .77503 .02800 Uiso ? ? 1.00000 ? ?
H2c'B .70990 1.35900 .73438 .01600 Uiso ? ? 1.00000 ? ?
H0'A .70629 1.46494 .87785 .05000 Uiso ? ? 1.00000 ? ?
H01'A .60079 1.47286 .74090 .03000 Uiso ? ? 1.00000 ? ?
H01'B .54979 1.46475 .80732 .04100 Uiso ? ? 1.00000 ? ?

loop_
_atom_site_aniso_label
_atom_site_aniso_U_11
_atom_site_aniso_U_22
_atom_site_aniso_U_33
_atom_site_aniso_U_12
_atom_site_aniso_U_13
_atom_site_aniso_U_23
Co .0174(2) .0100(2) .0254(3) -.00048(18) .00191(19) .00025(19)
Mn1 .0212(3) .0155(3) .0409(4) -.0014(2) .0063(3) .0012(2)
Mn2 .0240(10) .0158(8) .0481(13) .0005(7) .0087(9) -.0007(8)
N0 .0229(16) .0109(13) .0334(18) .0016(12) .0067(14) .0014(12)
C01 .0214(18) .0174(17) .044(2) -.0015(14) .0115(17) -.0052(17)
C02 .0195(18) .0210(19) .053(3) .0004(15) .0068(18) -.0083(19)
O1 .0252(15) .0137(13) .083(3) -.0005(11) .0221(16) -.0031(15)
O2 .0357(18) .0226(15) .091(3) -.0034(13) .031(2) -.0183(17)
C1 .0199(17) .0113(15) .030(2) .0003(13) .0065(15) -.0001(14)
C2a .0200(17) .0127(16) .042(2) -.0005(14) .0069(17) -.0012(16)
N3a .0180(15) .0137(14) .0366(19) -.0010(12) .0034(14) .0022(13)
C4a .022(2) .0155(18) .056(3) .0036(15) -.007(2) -.0032(18)
C4a' .024(2) .0204(19) .051(3) -.0014(16) -.0064(19) -.0083(19)
N3a' .0261(16) .0153(14) .0279(17) .0031(13) -.0026(13) -.0004(13)
C2a' .028(2) .0132(16) .033(2) .0037(15) -.0034(17) -.0040(15)
C2b .027(2) .0127(15) .028(2) .0033(14) .0053(16) .0028(14)
N3b .0259(16) .0134(14) .0243(16) .0015(12) .0042(13) -.0025(12)
C4b .035(2) .0170(17) .035(2) .0037(16) .0167(18) .0046(16)
C4b' .038(2) .0185(18) .034(2) .0067(16) .0147(19) .0017(16)
N3b' .0217(15) .0105(13) .0288(17) -.0007(11) .0044(13) -.0010(12)
C2b' .0241(19) .0122(16) .040(2) .0011(14) .0035(17) .0011(15)
C2c .0229(18) .0116(15) .030(2) -.0008(13) .0041(15) .0009(14)
N3c .0188(15) .0130(13) .0257(16) -.0006(11) .0030(12) -.0002(12)
C4c .034(2) .0162(17) .025(2) -.0028(15) .0077(17) -.0011(14)
C4c' .035(2) .0144(16) .027(2) -.0013(15) .0035(17) .0009(15)
N3c' .0199(15) .0131(14) .0311(17) -.0015(12) .0046(13) -.0001(12)
C2c' .030(2) .0119(16) .036(2) .0008(15) .0050(17) .0031(15)
C1' .027(2) .0078(14) .033(2) .0021(13) -.0012(16) .0008(14)
N0' .0279(17) .0096(13) .040(2) .0046(12) .0000(15) -.0011(13)
C01' .024(2) .0164(17) .052(3) .0004(15) -.0002(19) .0010(18)
C02' .0192(18) .0146(16) .046(2) .0022(14) .0108(17) .0034(16)
O1' .0211(13) .0133(12) .053(2) -.0000(10) .0058(13) .0018(12)
O2' .0206(14) .0179(13) .069(2) .0016(11) .0050(15) .0110(14)
Cl0 .0493(7) .0425(6) .0323(6) .0023(5) -.0070(5) -.0015(5)
Cl11 .0269(5) .0236(5) .0557(7) -.0001(4) .0151(5) -.0050(5)
Cl12 .0359(17) .0299(16) .0386(18) -.0045(13) .0048(14) -.0056(14)
Cl13 .141(3) .108(3) .120(3) -.027(3) .061(3) .021(2)
Cl23 .0298(16) .0214(14) .064(2) .0025(12) .0160(16) .0018(15)
Cl24 .097(5) .117(6) .113(6) -.014(5) .033(4) .033(5)
O10 .076(5) .025(3) .186(9) -.009(3) .073(6) -.011(4)
O11 .047(2) .040(2) .061(2) -.0115(17) -.0156(18) .0130(18)
O12 .061(3) .041(3) .046(3) -.014(3) .022(3) -.020(2)
O21 .019(4) .012(4) .048(5) .000(3) .010(4) -.003(4)
O22 .093(4) .053(3) .067(3) .029(3) .012(3) .015(2)
O01 .167(7) .117(6) .085(4) -.069(5) -.020(4) .001(4)
O02 .334(14) .106(6) .076(5) .025(7) .062(6) -.013(4)
O03 .321(13) .120(6) .107(6) .063(8) .082(7) -.020(5)
O04 .136(7) .253(12) .146(7) .044(7) .088(6) .071(8)
O05 .178(9) .346(16) .077(5) -.108(10) .047(5) -.017(7)
O06 .56(2) .083(5) .143(7) -.033(9) .215(12) -.018(5)
O07 .132(9) .120(9) .199(12) .001(7) .116(9) .020(8)
O08 .39(3) .36(3) .43(3) -.30(2) .35(3) -.32(3)
O09 .103(15) .27(3) .091(14) -.050(18) .062(13) .027(17)
O010 .027(4) .020(4) .044(5) -.010(3) .020(4) -.028(4)

loop_
_atom_type_symbol
_atom_type_description
_atom_type_oxidation_number
_atom_type_number_in_cell
_atom_type_scat_dispersion_real
_atom_type_scat_dispersion_imag
_atom_type_scat_source
C ? 0 72 .002 .002 'Int Tables Vol IV Tables 2.2B and 2.3.1'
H ? 0 229.4 0 0 'Int Tables Vol IV Tables 2.2B and 2.3.1'
Cl ? 0 14.6 .132 .159 'Int Tables Vol IV Tables 2.2B and 2.3.1'
Co ? 0 4 .299 .973 'Int Tables Vol IV Tables 2.2B and 2.3.1'
Mn ? 0 5.3 .295 .729 'Int Tables Vol IV Tables 2.2B and 2.3.1'
N ? 0 32 .004 .003 'Int Tables Vol IV Tables 2.2B and 2.3.1'
O ? 0 62.7 .008 .006 'Int Tables Vol IV Tables 2.2B and 2.3.1'

loop_
_diffrn_attenuator_code
_diffrn_attenuator_scale
? ?

loop_
_geom_angle_atom_site_label_1
_geom_angle_atom_site_label_2
_geom_angle_atom_site_label_3
_geom_angle_site_symmetry_1
_geom_angle_site_symmetry_2
_geom_angle_site_symmetry_3
_geom_angle
_geom_angle_publ_flag
N3a Co N3a' . . . 86.25(14) ?
N3a Co N3b . . . 90.48(15) ?
N3a Co N3b' . . . 175.16(15) ?
N3a Co N3c . . . 90.16(13) ?
N3a Co N3c' . . . 93.30(14) ?
N3a' Co N3b . . . 93.25(14) ?
N3a' Co N3b' . . . 90.35(14) ?
N3a' Co N3c . . . 175.20(16) ?
N3a' Co N3c' . . . 90.52(13) ?
N3b Co N3b' . . . 86.27(14) ?
N3b Co N3c . . . 89.97(13) ?
N3b Co N3c' . . . 174.83(13) ?
N3b' Co N3c . . . 93.42(13) ?
N3b' Co N3c' . . . 90.17(14) ?
N3c Co N3c' . . . 86.50(13) ?
N0 Mn1 O1 . . . 70.68(11) ?
N0 Mn1 Cl11 . . . 102.92(9) ?
N0 Mn1 Cl12 . . . 93.22(12) ?
N0 Mn1 O11 . . . 84.22(13) ?
N0 Mn1 O12 . . . 92.42(18) ?
N0 Mn1 O1' . . '1 545' 149.11(11) ?
O1 Mn1 Cl11 . . . 172.98(8) ?
O1 Mn1 Cl12 . . . 85.11(13) ?
O1 Mn1 O11 . . . 85.27(15) ?
O1 Mn1 O12 . . . 88.6(2) ?
O1 Mn1 O1' . . '1 545' 78.91(11) ?
Cl11 Mn1 Cl12 . . . 98.36(9) ?
Cl11 Mn1 O11 . . . 91.29(12) ?
Cl11 Mn1 O12 . . . 94.69(17) ?
Cl11 Mn1 O1' . . '1 545' 107.13(9) ?
Cl12 Mn1 O11 . . . 170.35(14) ?
Cl12 Mn1 O1' . . '1 545' 89.42(12) ?
O11 Mn1 O12 . . . 173.7(2) ?
O11 Mn1 O1' . . '1 545' 88.08(13) ?
O12 Mn1 O1' . . '1 545' 92.12(17) ?
O1 Mn2 Cl23 . . . 108.52(15) ?
O1 Mn2 O21 . . . 82.6(2) ?
O1 Mn2 O22 . . . 91.78(16) ?
O1 Mn2 N0' . . '1 545' 144.91(15) ?
O1 Mn2 O1' . . '1 545' 76.69(13) ?
Cl23 Mn2 O21 . . . 95.7(2) ?
Cl23 Mn2 O22 . . . 89.86(17) ?
Cl23 Mn2 N0' . . '1 545' 106.49(13) ?
Cl23 Mn2 O1' . . '1 545' 174.58(14) ?
O21 Mn2 O22 . . . 173.1(2) ?
O21 Mn2 N0' . . '1 545' 91.6(2) ?
O21 Mn2 O1' . . '1 545' 83.3(2) ?
O22 Mn2 N0' . . '1 545' 90.67(17) ?
O22 Mn2 O1' . . '1 545' 91.49(17) ?
N0' Mn2 O1' '1 545' . '1 545' 68.25(12) ?
Mn1 N0 C01 . . . 104.7(2) ?
Mn1 N0 C1 . . . 125.4(2) ?
Mn1 N0 H0 . . . 99.8 ?
C01 N0 C1 . . . 115.1(3) ?
C01 N0 H0 . . . 99.3 ?
C1 N0 H0 . . . 108.5 ?
N0 C01 C02 . . . 110.6(4) ?
N0 C01 H01A . . . 111.3 ?
N0 C01 H01B . . . 107.0 ?
C02 C01 H01A . . . 108.3 ?
C02 C01 H01B . . . 106.4 ?
H01A C01 H01B . . . 113.2 ?
C01 C02 O1 . . . 118.5(4) ?
C01 C02 O2 . . . 116.4(4) ?
O1 C02 O2 . . . 125.1(4) ?
Mn1 O1 Mn2 . . . 101.80(15) ?
Mn1 O1 C02 . . . 117.0(3) ?
Mn2 O1 C02 . . . 136.2(3) ?
N0 C1 C2a . . . 111.1(3) ?
N0 C1 C2b . . . 105.1(3) ?
N0 C1 C2c . . . 107.5(3) ?
C2a C1 C2b . . . 110.5(3) ?
C2a C1 C2c . . . 111.4(3) ?
C2b C1 C2c . . . 111.0(3) ?
C1 C2a N3a . . . 113.6(3) ?
C1 C2a H2aA . . . 109.4 ?
C1 C2a H2aB . . . 114.0 ?
N3a C2a H2aA . . . 111.0 ?
N3a C2a H2aB . . . 97.2 ?
H2aA C2a H2aB . . . 111.1 ?
Co N3a C2a . . . 118.4(2) ?
Co N3a C4a . . . 107.8(3) ?
Co N3a H3a . . . 104.0 ?
C2a N3a C4a . . . 112.0(3) ?
C2a N3a H3a . . . 107.6 ?
C4a N3a H3a . . . 106.2 ?
N3a C4a C4a' . . . 106.2(3) ?
N3a C4a H4aA . . . 112.6 ?
N3a C4a H4aB . . . 110.2 ?
C4a' C4a H4aA . . . 109.3 ?
C4a' C4a H4aB . . . 111.0 ?
H4aA C4a H4aB . . . 107.6 ?
C4a C4a' N3a' . . . 106.7(3) ?
C4a C4a' H4a'A . . . 116.1 ?
C4a C4a' H4a'B . . . 114.4 ?
N3a' C4a' H4a'A . . . 106.4 ?
N3a' C4a' H4a'B . . . 108.5 ?
H4a'A C4a' H4a'B . . . 104.3 ?
Co N3a' C4a' . . . 107.0(3) ?
Co N3a' C2a' . . . 118.1(2) ?
Co N3a' H3a' . . . 109.6 ?
C4a' N3a' C2a' . . . 111.8(3) ?
C4a' N3a' H3a' . . . 108.1 ?
C2a' N3a' H3a' . . . 101.8 ?
N3a' C2a' C1' . . . 113.5(3) ?
N3a' C2a' H2a'A . . . 110.9 ?
N3a' C2a' H2a'B . . . 104.7 ?
C1' C2a' H2a'A . . . 112.5 ?
C1' C2a' H2a'B . . . 117.4 ?
H2a'A C2a' H2a'B . . . 96.4 ?
C1 C2b N3b . . . 113.5(3) ?
C1 C2b H2bA . . . 105.2 ?
C1 C2b H2bB . . . 109.4 ?
N3b C2b H2bA . . . 105.6 ?
N3b C2b H2bB . . . 102.1 ?
H2bA C2b H2bB . . . 121.3 ?
Co N3b C2b . . . 118.6(3) ?
Co N3b C4b . . . 107.5(2) ?
Co N3b H3b . . . 101.7 ?
C2b N3b C4b . . . 112.6(3) ?
C2b N3b H3b . . . 112.5 ?
C4b N3b H3b . . . 102.1 ?
N3b C4b C4b' . . . 106.6(3) ?
N3b C4b H4bA . . . 105.8 ?
N3b C4b H4bB . . . 108.3 ?
C4b' C4b H4bA . . . 112.6 ?
C4b' C4b H4bB . . . 110.7 ?
H4bA C4b H4bB . . . 112.5 ?
C4b C4b' N3b' . . . 106.7(4) ?
C4b C4b' H4b'A . . . 109.5 ?
C4b C4b' H4b'B . . . 112.9 ?
N3b' C4b' H4b'A . . . 103.9 ?
N3b' C4b' H4b'B . . . 107.5 ?
H4b'A C4b' H4b'B . . . 115.5 ?
Co N3b' C4b' . . . 107.7(2) ?
Co N3b' C2b' . . . 118.6(3) ?
Co N3b' H3b' . . . 108.4 ?
C4b' N3b' C2b' . . . 111.7(3) ?
C4b' N3b' H3b' . . . 110.4 ?
C2b' N3b' H3b' . . . 99.7 ?
N3b' C2b' C1' . . . 113.0(3) ?
N3b' C2b' H2b'A . . . 109.3 ?
N3b' C2b' H2b'B . . . 114.4 ?
C1' C2b' H2b'A . . . 109.7 ?
C1' C2b' H2b'B . . . 105.9 ?
H2b'A C2b' H2b'B . . . 104.1 ?
C1 C2c N3c . . . 114.1(3) ?
C1 C2c H2cA . . . 112.9(4) ?
C1 C2c H2cB . . . 109.0 ?
N3c C2c H2cA . . . 105.5 ?
N3c C2c H2cB . . . 109.0 ?
H2cA C2c H2cB . . . 106.0 ?
Co N3c C2c . . . 118.4(2) ?
Co N3c C4c . . . 107.1(2) ?
Co N3c H3c . . . 108.6 ?
C2c N3c C4c . . . 113.5(3) ?
C2c N3c H3c . . . 105.8 ?
C4c N3c H3c . . . 102.0 ?
N3c C4c C4c' . . . 107.5(3) ?
N3c C4c H4cA . . . 115.7 ?
N3c C4c H4cB . . . 107.2 ?
C4c' C4c H4cA . . . 103.6 ?
C4c' C4c H4cB . . . 118.2 ?
H4cA C4c H4cB . . . 105.1 ?
C4c C4c' N3c' . . . 106.5(3) ?
C4c C4c' H4c'A . . . 110.3 ?
C4c C4c' H4c'B . . . 109.2 ?
N3c' C4c' H4c'A . . . 111.0 ?
N3c' C4c' H4c'B . . . 110.0 ?
H4c'A C4c' H4c'B . . . 109.8 ?
Co N3c' C4c' . . . 107.7(2) ?
Co N3c' C2c' . . . 118.6(3) ?
Co N3c' H3c' . . . 105.3 ?
C4c' N3c' C2c' . . . 112.3(3) ?
C4c' N3c' H3c' . . . 107.1 ?
C2c' N3c' H3c' . . . 105.1 ?
N3c' C2c' C1' . . . 113.3(3) ?
N3c' C2c' H2c'A . . . 105.5 ?
N3c' C2c' H2c'B . . . 107.2 ?
C1' C2c' H2c'A . . . 110.2 ?
C1' C2c' H2c'B . . . 109.7 ?
H2c'A C2c' H2c'B . . . 110.8 ?
C2a' C1' C2b' . . . 111.2(3) ?
C2a' C1' C2c' . . . 112.1(4) ?
C2a' C1' N0' . . . 104.8(3) ?
C2b' C1' C2c' . . . 112.1(3) ?
C2b' C1' N0' . . . 109.1(3) ?
C2c' C1' N0' . . . 107.3(3) ?
C1' N0' C01' . . . 116.4(3) ?
C1' N0' H0'A . . . 108.2 ?
C1' N0' Mn2 . . '1 565' 121.1(3) ?
C01' N0' H0'A . . . 107.7 ?
C01' N0' Mn2 . . '1 565' 104.2(2) ?
H0'A N0' Mn2 . . '1 565' 96.9(2) ?
N0' C01' C02' . . . 111.1(3) ?
N0' C01' H01'A . . . 112.7 ?
N0' C01' H01'B . . . 103.5 ?
C02' C01' H01'A . . . 103.6 ?
C02' C01' H01'B . . . 106.7 ?
H01'A C01' H01'B . . . 119.1 ?
C01' C02' O1' . . . 117.6(3) ?
C01' C02' O2' . . . 115.6(3) ?
O1' C02' O2' . . . 126.9(4) ?
C02' O1' Mn1 . . '1 565' 130.1(2) ?
C02' O1' Mn2 . . '1 565' 117.6(3) ?
Mn1 O1' Mn2 '1 565' . '1 565' 101.76(13) ?

loop_
_geom_bond_atom_site_label_1
_geom_bond_atom_site_label_2
_geom_bond_site_symmetry_1
_geom_bond_site_symmetry_2
_geom_bond_distance
_geom_bond_publ_flag
Co N3a . . 1.978(3) ?
Co N3a' . . 1.988(3) ?
Co N3b . . 1.977(3) ?
Co N3b' . . 1.982(3) ?
Co N3c . . 1.975(3) ?
Co N3c' . . 1.974(3) ?
Mn1 N0 . . 2.404(3) ?
Mn1 O1 . . 2.208(3) ?
Mn1 Cl11 . . 2.4448(14) ?
Mn1 Cl12 . . 2.571(4) ?
Mn1 O11 . . 2.238(4) ?
Mn1 O12 . . 2.185(6) ?
Mn1 O1' . '1 545' 2.148(3) ?
Mn2 O1 . . 2.201(3) ?
Mn2 Cl23 . . 2.429(4) ?
Mn2 O21 . . 2.424(10) ?
Mn2 O22 . . 2.588(5) ?
Mn2 N0' . '1 545' 2.459(4) ?
Mn2 O1' . '1 545' 2.261(4) ?
N0 C01 . . 1.486(6) ?
N0 C1 . . 1.484(5) ?
N0 H0 . . .692 ?
C01 C02 . . 1.520(6) ?
C01 H01A . . 1.113 ?
C01 H01B . . .927 ?
C02 O1 . . 1.264(6) ?
C02 O2 . . 1.247(7) ?
C1 C2a . . 1.534(6) ?
C1 C2b . . 1.533(6) ?
C1 C2c . . 1.520(5) ?
C2a N3a . . 1.502(5) ?
C2a H2aA . . .913 ?
C2a H2aB . . .944 ?
N3a C4a . . 1.487(5) ?
N3a H3a . . .837 ?
C4a C4a' . . 1.513(6) ?
C4a H4aA . . .975 ?
C4a H4aB . . .936 ?
C4a' N3a' . . 1.496(6) ?
C4a' H4a'A . . .950 ?
C4a' H4a'B . . 1.011 ?
N3a' C2a' . . 1.499(5) ?
N3a' H3a' . . .941 ?
C2a' C1' . . 1.516(5) ?
C2a' H2a'A . . .993 ?
C2a' H2a'B . . .850 ?
C2b N3b . . 1.496(5) ?
C2b H2bA . . .909 ?
C2b H2bB . . .956 ?
N3b C4b . . 1.495(6) ?
N3b H3b . . .829 ?
C4b C4b' . . 1.509(6) ?
C4b H4bA . . .919 ?
C4b H4bB . . .861 ?
C4b' N3b' . . 1.493(6) ?
C4b' H4b'A . . 1.035 ?
C4b' H4b'B . . .939 ?
N3b' C2b' . . 1.496(5) ?
N3b' H3b' . . .928 ?
C2b' C1' . . 1.537(6) ?
C2b' H2b'A . . .950 ?
C2b' H2b'B . . .990 ?
C2c N3c . . 1.490(5) ?
C2c H2cA . . .962 ?
C2c H2cB . . .940 ?
N3c C4c . . 1.489(6) ?
N3c H3c . . .822 ?
C4c C4c' . . 1.498(5) ?
C4c H4cA . . .882 ?
C4c H4cB . . 1.077 ?
C4c' N3c' . . 1.494(5) ?
C4c' H4c'A . . .931 ?
C4c' H4c'B . . .950 ?
N3c' C2c' . . 1.496(5) ?
N3c' H3c' . . .815 ?
C2c' C1' . . 1.515(7) ?
C2c' H2c'A . . .999 ?
C2c' H2c'B . . .939 ?
C1' N0' . . 1.505(5) ?
N0' C01' . . 1.489(5) ?
N0' H0'A . . .851 ?
C01' C02' . . 1.514(5) ?
C01' H01'A . . 1.027 ?
C01' H01'B . . .912 ?
C02' O1' . . 1.250(4) ?
C02' O2' . . 1.245(5) ?

loop_
_geom_hbond_atom_site_label_D
_geom_hbond_atom_site_label_H
_geom_hbond_atom_site_label_A
_geom_hbond_site_symmetry_D
_geom_hbond_site_symmetry_H
_geom_hbond_site_symmetry_A
_geom_hbond_distance_DH
_geom_hbond_distance_HA
_geom_hbond_distance_DA
_geom_hbond_angle_DHA
_geom_hbond_publ_flag
? ? ? ? ? ? ? ? ? ? ?

loop_
_geom_torsion_atom_site_label_1
_geom_torsion_atom_site_label_2
_geom_torsion_atom_site_label_3
_geom_torsion_atom_site_label_4
_geom_torsion_site_symmetry_1
_geom_torsion_site_symmetry_2
_geom_torsion_site_symmetry_3
_geom_torsion_site_symmetry_4
_geom_torsion
_geom_torsion_publ_flag
? ? ? ? ? ? ? ? ? ?
